data_8104621
loop_
_publ_author_name
'Gong, Yi-Xia'
'Geng, Yi-Ding'
'Zhou, Shu-Jing'
'Wang, Gui-Yan'

_publ_section_title
;
 The crystal structure of
 1-[5-(2-fluorophenyl)-1-(pyridine-3-sulfonyl)-1H-pyrrol-3-yl]-N-methylmethanaminium
 3-carboxyprop-2-enoate, C21H20FN3O6S
;
_journal_issue 5
_journal_name_full 'Zeitschrift f\"ur Kristallographie - New Crystal Structures'
_journal_page_first 911
_journal_page_last 913
_journal_paper_doi 10.1515/ncrs-2021-0146
_journal_volume 236
_journal_year 2021
_chemical_formula_sum 'C21 H20 F N3 O6 S'
_chemical_formula_weight 461.46
_space_group_IT_number 14
_space_group_name_Hall '-P 2yn'
_space_group_name_H-M_alt 'P 1 21/n 1'
_symmetry_cell_setting monoclinic
_symmetry_space_group_name_H-M 'P 1 21/n 1'
_atom_sites_solution_hydrogens geom
_atom_sites_solution_primary direct
_atom_sites_solution_secondary difmap
_cell_angle_alpha 90.00
_cell_angle_beta 92.5000(10)
_cell_angle_gamma 90.00
_cell_formula_units_Z 4
_cell_length_a 7.8502(4)
_cell_length_b 7.9892(4)
_cell_length_c 34.9707(19)
_cell_measurement_reflns_used 3506
_cell_measurement_temperature 296(2)
_cell_measurement_theta_max 24.70
_cell_measurement_theta_min 2.33
_cell_volume 2191.2(2)
_computing_cell_refinement 'CrysAlis^Pro^, Ver. 38.43 [1]'
_computing_data_collection 'CrysAlis^Pro^, Ver. 38.43 [1]'
_computing_data_reduction 'CrysAlis^Pro^, Ver. 38.43 [1]'
_computing_molecular_graphics 'Diamond 4.0 [4]'
_computing_publication_material 'SHELXL-2014/7 [3]'
_computing_structure_refinement 'SHELXL-2014/7 [3]'
_computing_structure_solution 'SHELXT  [2]'
_diffrn_ambient_temperature 296(2)
_diffrn_detector 'CCD plate'
_diffrn_detector_area_resol_mean 16.2711
_diffrn_detector_type EOS
_diffrn_measured_fraction_theta_full 0.997
_diffrn_measured_fraction_theta_max 0.997
_diffrn_measurement_device 'four-circle diffractometer'
_diffrn_measurement_device_type 'Xcalibur, Eos'
_diffrn_measurement_method '\w scans'
_diffrn_radiation_monochromator graphite
_diffrn_radiation_source 'fine-focus sealed tube'
_diffrn_radiation_type MoK\a
_diffrn_radiation_wavelength 0.71073
_diffrn_reflns_av_R_equivalents 0.0286
_diffrn_reflns_av_sigmaI/netI 0.0266
_diffrn_reflns_limit_h_max 9
_diffrn_reflns_limit_h_min -9
_diffrn_reflns_limit_k_max 9
_diffrn_reflns_limit_k_min -9
_diffrn_reflns_limit_l_max 41
_diffrn_reflns_limit_l_min -33
_diffrn_reflns_number 13924
_diffrn_reflns_theta_full 25.28
_diffrn_reflns_theta_max 25.28
_diffrn_reflns_theta_min 1.17
_exptl_absorpt_coefficient_mu 0.199
_exptl_absorpt_correction_T_max 0.9650
_exptl_absorpt_correction_T_min 0.9575
_exptl_absorpt_correction_type multi-scan
_exptl_absorpt_process_details sadabs
_exptl_crystal_colour colorless
_exptl_crystal_density_diffrn 1.399
_exptl_crystal_density_method 'not measured'
_exptl_crystal_description block
_exptl_crystal_F_000 960
_exptl_crystal_size_max 0.22
_exptl_crystal_size_mid 0.20
_exptl_crystal_size_min 0.18
_refine_diff_density_max 0.687
_refine_diff_density_min -0.292
_refine_diff_density_rms 0.044
_refine_ls_extinction_method none
_refine_ls_goodness_of_fit_ref 1.043
_refine_ls_hydrogen_treatment mixed
_refine_ls_matrix_type full
_refine_ls_number_parameters 309
_refine_ls_number_reflns 3987
_refine_ls_number_restraints 4
_refine_ls_restrained_S_all 1.045
_refine_ls_R_factor_all 0.0624
_refine_ls_R_factor_gt 0.0502
_refine_ls_shift/su_max 0.000
_refine_ls_shift/su_mean 0.000
_refine_ls_structure_factor_coef Fsqd
_refine_ls_weighting_details 'calc w=1/[\s^2^(Fo^2^)+(0.0578P)^2^+1.8136P] where P=(Fo^2^+2Fc^2^)/3'
_refine_ls_weighting_scheme calc
_refine_ls_wR_factor_gt 0.1279
_refine_ls_wR_factor_ref 0.1361
_reflns_number_gt 3246
_reflns_number_total 3987
_reflns_threshold_expression >2sigma(I)
_cod_data_source_file suppl_j_ncrs-2021-0146_suppl.cif
_cod_data_source_block d4
_cod_depositor_comments
;
The following automatic conversions were performed:

data item '_symmetry_cell_setting' value 'Monoclinic' was changed to
'monoclinic' in accordance with the built-in table derived from the
CIF Core dictionary named 'cif_core.dic' version 2.4.5 last updated
on 2014-11-21.

Automatic conversion script
Id: cif_fix_values 8738 2021-04-28 16:35:53Z antanas 
;
_cod_original_sg_symbol_H-M P2(1)/n
_cod_database_code 8104621

loop_
_symmetry_equiv_pos_as_xyz
'x, y, z'
'-x+1/2, y+1/2, -z+1/2'
'-x, -y, -z'
'x-1/2, -y-1/2, z-1/2'

loop_
_atom_site_label
_atom_site_type_symbol
_atom_site_fract_x
_atom_site_fract_y
_atom_site_fract_z
_atom_site_U_iso_or_equiv
_atom_site_adp_type
_atom_site_occupancy
_atom_site_symmetry_multiplicity
_atom_site_calc_flag
_atom_site_refinement_flags
_atom_site_disorder_assembly
_atom_site_disorder_group
F1A F 0.0874(6) -0.1222(6) 0.12937(14) 0.0684(17) Uani 0.410(5) 1 d P A 1
F1B F -0.1513(4) 0.2482(4) 0.21207(9) 0.0730(12) Uani 0.590(5) 1 d P A 2
C1 C -0.0984(4) 0.0956(4) 0.20479(9) 0.0522(7) Uani 1 1 d . . .
H1 H -0.1327 0.2033 0.2109 0.063 Uiso 0.410(5) 1 calc PR A 1
C2 C -0.1182(4) -0.0301(5) 0.23108(10) 0.0667(9) Uani 1 1 d . A .
H2 H -0.1632 -0.0071 0.2547 0.080 Uiso 1 1 calc R . .
C3 C -0.0709(4) -0.1886(5) 0.22208(11) 0.0694(10) Uani 1 1 d . . .
H3 H -0.0837 -0.2743 0.2397 0.083 Uiso 1 1 calc R A .
C4 C -0.0041(4) -0.2238(4) 0.18700(11) 0.0649(9) Uani 1 1 d . A .
H4 H 0.0265 -0.3327 0.1808 0.078 Uiso 1 1 calc R . .
C5 C 0.0164(4) -0.0955(4) 0.16141(9) 0.0501(7) Uani 1 1 d . . .
H5 H 0.0623 -0.1188 0.1379 0.060 Uiso 0.590(5) 1 calc PR A 2
C6 C -0.0296(3) 0.0681(3) 0.16969(8) 0.0401(6) Uani 1 1 d . A .
C7 C -0.0062(3) 0.2029(3) 0.14155(7) 0.0375(6) Uani 1 1 d . . .
C8 C -0.0934(3) 0.2358(3) 0.10806(8) 0.0427(6) Uani 1 1 d . A .
H8 H -0.1891 0.1780 0.0986 0.051 Uiso 1 1 calc R . .
C9 C -0.0153(3) 0.3728(3) 0.08967(7) 0.0382(6) Uani 1 1 d . . .
C10 C 0.1214(3) 0.4203(3) 0.11206(7) 0.0395(6) Uani 1 1 d . A .
H10 H 0.1973 0.5056 0.1067 0.047 Uiso 1 1 calc R . .
C11 C 0.3870(3) 0.1348(3) 0.17531(7) 0.0329(5) Uani 1 1 d . A .
C12 C 0.3723(3) 0.0148(3) 0.20328(7) 0.0423(6) Uani 1 1 d . . .
H12 H 0.3117 0.0356 0.2250 0.051 Uiso 1 1 calc R . .
C13 C 0.4506(4) -0.1366(4) 0.19783(9) 0.0500(7) Uani 1 1 d . . .
H13 H 0.4448 -0.2212 0.2160 0.060 Uiso 1 1 calc R . .
C14 C 0.5377(4) -0.1608(4) 0.16506(9) 0.0522(7) Uani 1 1 d . . .
H14 H 0.5875 -0.2649 0.1615 0.063 Uiso 1 1 calc R . .
C15 C 0.4795(3) 0.1017(3) 0.14341(8) 0.0434(6) Uani 1 1 d . . .
H15 H 0.4890 0.1849 0.1250 0.052 Uiso 1 1 calc R . .
C16 C -0.0695(3) 0.4493(3) 0.05203(7) 0.0428(6) Uani 1 1 d . A .
H16A H -0.0869 0.3612 0.0332 0.051 Uiso 1 1 calc R . .
H16B H 0.0207 0.5215 0.0436 0.051 Uiso 1 1 calc R . .
C17 C -0.2140(4) 0.6948(4) 0.07991(10) 0.0656(9) Uani 1 1 d . A .
H17A H -0.1875 0.6577 0.1056 0.098 Uiso 1 1 calc R . .
H17B H -0.3197 0.7554 0.0792 0.098 Uiso 1 1 calc R . .
H17C H -0.1246 0.7666 0.0717 0.098 Uiso 1 1 calc R . .
C18 C 0.3860(3) 1.3032(3) 0.04141(7) 0.0371(6) Uani 1 1 d . . .
C19 C 0.3044(4) 1.1353(4) 0.03467(9) 0.0521(7) Uani 1 1 d . . .
H19 H 0.1954 1.1310 0.0232 0.063 Uiso 1 1 calc R . .
C20 C 0.3786(4) 0.9975(4) 0.04408(9) 0.0518(7) Uani 1 1 d . . .
H20 H 0.4849 1.0030 0.0568 0.062 Uiso 1 1 calc R . .
C21 C 0.3038(4) 0.8278(4) 0.03573(9) 0.0543(7) Uani 1 1 d U . .
N1 N 0.1284(3) 0.3191(3) 0.14459(6) 0.0372(5) Uani 1 1 d . A .
N2 N -0.2299(3) 0.5488(3) 0.05427(6) 0.0393(5) Uani 1 1 d D . .
H1N H -0.316(3) 0.481(3) 0.0606(8) 0.047 Uiso 1 1 d D . .
H2N H -0.256(3) 0.584(3) 0.0306(6) 0.047 Uiso 1 1 d D . .
N3 N 0.5555(3) -0.0451(3) 0.13799(7) 0.0532(6) Uani 1 1 d . . .
O1 O 0.2070(3) 0.3366(3) 0.21468(5) 0.0558(5) Uani 1 1 d . A .
O2 O 0.3938(3) 0.4586(2) 0.16699(6) 0.0564(5) Uani 1 1 d . A .
O3 O 0.3126(2) 1.4208(2) 0.02315(5) 0.0409(4) Uani 1 1 d . . .
O4 O 0.5120(2) 1.3194(2) 0.06391(5) 0.0479(5) Uani 1 1 d . . .
O5 O 0.1548(3) 0.8072(3) 0.02459(9) 0.0834(8) Uani 1 1 d U . .
O6 O 0.4121(3) 0.7116(3) 0.04125(8) 0.0721(7) Uani 1 1 d D . .
H1O H 0.368(5) 0.613(3) 0.0348(11) 0.087 Uiso 1 1 d D . .
S1 S 0.28475(8) 0.32843(8) 0.178744(18) 0.03953(19) Uani 1 1 d . . .

loop_
_atom_site_aniso_label
_atom_site_aniso_U_11
_atom_site_aniso_U_22
_atom_site_aniso_U_33
_atom_site_aniso_U_23
_atom_site_aniso_U_13
_atom_site_aniso_U_12
F1A 0.085(3) 0.056(3) 0.065(3) -0.015(2) 0.011(2) 0.004(2)
F1B 0.079(2) 0.075(2) 0.067(2) -0.0051(17) 0.0278(17) 0.0138(18)
C1 0.0481(16) 0.0584(18) 0.0500(17) 0.0068(14) 0.0022(13) 0.0005(14)
C2 0.0602(19) 0.088(3) 0.0523(19) 0.0248(18) 0.0034(15) -0.0098(18)
C3 0.0557(19) 0.072(2) 0.078(3) 0.039(2) -0.0156(18) -0.0143(17)
C4 0.0549(18) 0.0433(17) 0.095(3) 0.0132(17) -0.0133(18) -0.0018(14)
C5 0.0454(15) 0.0467(16) 0.0575(19) 0.0000(14) -0.0071(14) -0.0032(13)
C6 0.0332(12) 0.0445(15) 0.0418(15) 0.0060(12) -0.0074(11) -0.0015(11)
C7 0.0344(12) 0.0378(13) 0.0400(14) 0.0001(11) -0.0003(11) 0.0008(10)
C8 0.0368(13) 0.0500(15) 0.0410(15) 0.0012(12) -0.0036(11) 0.0000(12)
C9 0.0383(13) 0.0442(14) 0.0321(13) -0.0002(11) 0.0009(10) 0.0071(11)
C10 0.0425(14) 0.0369(13) 0.0389(14) 0.0042(11) 0.0012(11) 0.0041(11)
C11 0.0319(12) 0.0339(12) 0.0324(13) 0.0009(10) -0.0044(10) -0.0027(10)
C12 0.0390(13) 0.0540(16) 0.0337(14) 0.0072(12) -0.0009(11) 0.0006(12)
C13 0.0494(16) 0.0457(16) 0.0546(18) 0.0187(13) -0.0018(13) 0.0000(13)
C14 0.0469(15) 0.0390(15) 0.071(2) 0.0036(14) -0.0003(14) 0.0088(12)
C15 0.0472(15) 0.0444(15) 0.0389(15) 0.0083(12) 0.0047(12) 0.0003(12)
C16 0.0459(14) 0.0509(15) 0.0315(14) 0.0031(12) 0.0011(11) 0.0068(12)
C17 0.069(2) 0.060(2) 0.066(2) -0.0213(17) -0.0154(17) 0.0156(16)
C18 0.0481(14) 0.0324(13) 0.0314(13) -0.0003(10) 0.0078(11) -0.0047(11)
C19 0.0599(18) 0.0429(16) 0.0532(18) 0.0031(13) -0.0003(14) -0.0047(14)
C20 0.0553(17) 0.0449(16) 0.0544(18) -0.0018(13) -0.0054(14) 0.0004(13)
C21 0.0727(15) 0.0397(15) 0.0504(18) -0.0015(13) 0.0013(14) -0.0151(15)
N1 0.0387(11) 0.0358(11) 0.0365(12) 0.0016(9) -0.0053(9) 0.0009(9)
N2 0.0406(12) 0.0425(12) 0.0340(12) 0.0045(10) -0.0067(10) 0.0001(10)
N3 0.0578(14) 0.0502(14) 0.0524(15) 0.0004(12) 0.0126(12) 0.0102(12)
O1 0.0641(12) 0.0673(13) 0.0355(11) -0.0170(9) -0.0017(9) 0.0118(10)
O2 0.0590(12) 0.0376(10) 0.0709(14) 0.0007(9) -0.0165(10) -0.0133(9)
O3 0.0511(10) 0.0336(9) 0.0373(10) 0.0003(8) -0.0046(8) -0.0001(8)
O4 0.0545(11) 0.0397(10) 0.0484(11) 0.0100(8) -0.0088(9) -0.0042(9)
O5 0.0757(13) 0.0435(13) 0.129(2) -0.0066(13) -0.0179(15) 0.0057(11)
O6 0.0700(15) 0.0361(12) 0.108(2) -0.0138(12) -0.0191(14) -0.0022(11)
S1 0.0445(4) 0.0361(3) 0.0371(4) -0.0062(3) -0.0083(3) 0.0007(3)

loop_
_atom_type_symbol
_atom_type_description
_atom_type_scat_dispersion_real
_atom_type_scat_dispersion_imag
_atom_type_scat_source
C C 0.0033 0.0016 'International Tables Vol C Tables 4.2.6.8 and 6.1.1.4'
H H 0.0000 0.0000 'International Tables Vol C Tables 4.2.6.8 and 6.1.1.4'
N N 0.0061 0.0033 'International Tables Vol C Tables 4.2.6.8 and 6.1.1.4'
O O 0.0106 0.0060 'International Tables Vol C Tables 4.2.6.8 and 6.1.1.4'
F F 0.0171 0.0103 'International Tables Vol C Tables 4.2.6.8 and 6.1.1.4'
S S 0.1246 0.1234 'International Tables Vol C Tables 4.2.6.8 and 6.1.1.4'

loop_
_geom_angle_atom_site_label_1
_geom_angle_atom_site_label_2
_geom_angle_atom_site_label_3
_geom_angle
_geom_angle_site_symmetry_1
_geom_angle_site_symmetry_3
F1B C1 C2 120.1(3) . .
F1B C1 C6 117.3(3) . .
C2 C1 C6 122.6(3) . .
C3 C2 C1 119.0(3) . .
C2 C3 C4 120.8(3) . .
C5 C4 C3 119.0(3) . .
F1A C5 C4 120.6(4) . .
F1A C5 C6 117.5(3) . .
C4 C5 C6 121.8(3) . .
C1 C6 C5 116.8(3) . .
C1 C6 C7 122.8(3) . .
C5 C6 C7 120.4(3) . .
C8 C7 N1 106.7(2) . .
C8 C7 C6 130.1(2) . .
N1 C7 C6 123.1(2) . .
C7 C8 C9 109.2(2) . .
C10 C9 C8 107.5(2) . .
C10 C9 C16 125.6(2) . .
C8 C9 C16 126.9(2) . .
C9 C10 N1 108.1(2) . .
C12 C11 C15 120.2(2) . .
C12 C11 S1 120.9(2) . .
C15 C11 S1 118.89(19) . .
C13 C12 C11 117.5(2) . .
C14 C13 C12 118.8(3) . .
N3 C14 C13 124.5(3) . .
N3 C15 C11 122.5(2) . .
C9 C16 N2 112.3(2) . .
O4 C18 O3 125.2(2) . .
O4 C18 C19 121.0(2) . .
O3 C18 C19 113.8(2) . .
C20 C19 C18 122.8(3) . .
C19 C20 C21 123.8(3) . .
O5 C21 O6 125.0(3) . .
O5 C21 C20 122.8(3) . .
O6 C21 C20 112.2(3) . .
C10 N1 C7 108.5(2) . .
C10 N1 S1 123.84(18) . .
C7 N1 S1 127.40(17) . .
C17 N2 C16 113.9(2) . .
C15 N3 C14 116.5(2) . .
O2 S1 O1 120.67(13) . .
O2 S1 N1 104.98(11) . .
O1 S1 N1 107.61(11) . .
O2 S1 C11 110.12(12) . .
O1 S1 C11 108.47(12) . .
N1 S1 C11 103.61(11) . .

loop_
_geom_bond_atom_site_label_1
_geom_bond_atom_site_label_2
_geom_bond_distance
_geom_bond_site_symmetry_2
F1A C5 1.290(5) .
F1B C1 1.316(4) .
C1 C2 1.374(4) .
C1 C6 1.380(4) .
C2 C3 1.360(5) .
C3 C4 1.384(5) .
C4 C5 1.375(4) .
C5 C6 1.390(4) .
C6 C7 1.476(4) .
C7 C8 1.356(4) .
C7 N1 1.407(3) .
C8 C9 1.422(4) .
C9 C10 1.355(4) .
C9 C16 1.496(3) .
C10 N1 1.395(3) .
C11 C12 1.378(3) .
C11 C15 1.383(3) .
C11 S1 1.749(2) .
C12 C13 1.374(4) .
C13 C14 1.373(4) .
C14 N3 1.335(4) .
C15 N3 1.333(3) .
C16 N2 1.493(3) .
C17 N2 1.474(4) .
C18 O4 1.243(3) .
C18 O3 1.261(3) .
C18 C19 1.501(4) .
C19 C20 1.281(4) .
C20 C21 1.501(4) .
C21 O5 1.228(4) .
C21 O6 1.268(4) .
N1 S1 1.676(2) .
O1 S1 1.422(2) .
O2 S1 1.419(2) .
